data_1538509
loop_
_publ_author_name
'Puselj, M.'
'Ban, Z.'

_publ_section_title
;
 Strukturuntersuchungen am System Quecksilber - Arsen
;
_journal_name_full 'Journal of the Less-Common Metals'
_journal_page_first 213
_journal_page_last 216
_journal_volume 37
_journal_year 1974
_chemical_formula_sum Hg
_space_group_IT_number 187
_symmetry_space_group_name_Hall 'P -6 2'
_symmetry_space_group_name_H-M 'P -6 m 2'
_cell_angle_alpha 90
_cell_angle_beta 90
_cell_angle_gamma 120
_cell_formula_units_Z 6
_cell_length_a 4.54
_cell_length_b 4.54
_cell_length_c 7.74
_cell_volume 138.160
_citation_journal_id_ASTM JCOMAH
_cod_data_source_file Puselj_JCOMAH_1974_707.cif
_cod_data_source_block Hg1
_cod_original_cell_volume 138.1603
_cod_original_formula_sum Hg1
_cod_database_code 1538509

loop_
_symmetry_equiv_pos_as_xyz
x,y,z
-x+y,-x,-z
-y,x-y,z
x,y,-z
-x+y,-x,z
-y,x-y,-z
-y,-x,-z
-x+y,y,z
x,x-y,-z
-y,-x,z
-x+y,y,-z
x,x-y,z

loop_
_atom_site_label
_atom_site_type_symbol
_atom_site_fract_x
_atom_site_fract_y
_atom_site_fract_z
_atom_site_occupancy
_atom_site_U_iso_or_equiv
Hg1 Hg 0 0 0.25 1 0.0
Hg3 Hg 0.6667 0.3333 0 1 0.0
Hg2 Hg 0.3333 0.6667 0.25 1 0.0
Hg4 Hg 0.6667 0.3333 0.5 1 0.0
